data_2213053
loop_
_publ_author_name
'Tai, Xi-Shi'
'Hao, Ming-Yang'
'Yin, Jie'
'Liang, Zu-Pei'

_publ_section_title
;
 2-Hydroxy-<i>N</i>-(2-phenoxyethyl)benzamide
;
_journal_coeditor_code WN2120
_journal_issue 4
_journal_name_full 'Acta Crystallographica Section E'
_journal_page_first o1727
_journal_page_last o1728
_journal_paper_doi 10.1107/S1600536807010641
_journal_volume 63
_journal_year 2007
_chemical_formula_iupac 'C15 H15 N O3'
_chemical_formula_moiety 'C15 H15 N O3'
_chemical_formula_sum 'C15 H15 N O3'
_chemical_formula_weight 257.28
_chemical_name_systematic
;
2-Hydroxy-N-(2-phenoxyethyl)benzamide
;
_space_group_IT_number 14
_symmetry_cell_setting monoclinic
_symmetry_space_group_name_Hall '-P 2yn'
_symmetry_space_group_name_H-M 'P 1 21/n 1'
_atom_sites_solution_hydrogens geom
_atom_sites_solution_primary direct
_atom_sites_solution_secondary difmap
_cell_angle_alpha 90.00
_cell_angle_beta 111.127(7)
_cell_angle_gamma 90.00
_cell_formula_units_Z 4
_cell_length_a 13.352(5)
_cell_length_b 6.403(3)
_cell_length_c 16.506(7)
_cell_measurement_reflns_used 1834
_cell_measurement_temperature 294(2)
_cell_measurement_theta_max 23.12
_cell_measurement_theta_min 2.45
_cell_volume 1316.3(10)
_computing_cell_refinement 'SAINT (Bruker, 1997)'
_computing_data_collection 'SMART (Bruker, 1997)'
_computing_data_reduction SAINT
_computing_molecular_graphics 'SHELXTL (Bruker, 1997)'
_computing_publication_material SHELXTL
_computing_structure_refinement 'SHELXL97 (Sheldrick, 1997)'
_computing_structure_solution 'SHELXS97 (Sheldrick, 1997)'
_diffrn_ambient_temperature 294(2)
_diffrn_measured_fraction_theta_full 0.988
_diffrn_measured_fraction_theta_max 0.988
_diffrn_measurement_device_type 'Bruker SMART CCD area-detector'
_diffrn_measurement_method '\f and \w'
_diffrn_radiation_monochromator graphite
_diffrn_radiation_source 'fine-focus sealed tube'
_diffrn_radiation_type MoK\a
_diffrn_radiation_wavelength 0.71073
_diffrn_reflns_av_R_equivalents 0.0365
_diffrn_reflns_av_sigmaI/netI 0.0435
_diffrn_reflns_limit_h_max 12
_diffrn_reflns_limit_h_min -16
_diffrn_reflns_limit_k_max 7
_diffrn_reflns_limit_k_min -7
_diffrn_reflns_limit_l_max 20
_diffrn_reflns_limit_l_min -14
_diffrn_reflns_number 7243
_diffrn_reflns_theta_full 26.44
_diffrn_reflns_theta_max 26.44
_diffrn_reflns_theta_min 1.69
_diffrn_standards_number 0
_exptl_absorpt_coefficient_mu 0.091
_exptl_absorpt_correction_T_max 0.9821
_exptl_absorpt_correction_T_min 0.9768
_exptl_absorpt_correction_type multi-scan
_exptl_absorpt_process_details '(SADABS; Bruker, 1997)'
_exptl_crystal_colour colourless
_exptl_crystal_density_diffrn 1.298
_exptl_crystal_density_method 'not measured'
_exptl_crystal_description block
_exptl_crystal_F_000 544
_exptl_crystal_size_max 0.26
_exptl_crystal_size_mid 0.24
_exptl_crystal_size_min 0.20
_refine_diff_density_max 0.160
_refine_diff_density_min -0.207
_refine_ls_extinction_method none
_refine_ls_goodness_of_fit_ref 0.981
_refine_ls_hydrogen_treatment constr
_refine_ls_matrix_type full
_refine_ls_number_parameters 173
_refine_ls_number_reflns 2680
_refine_ls_number_restraints 0
_refine_ls_restrained_S_all 0.981
_refine_ls_R_factor_all 0.0882
_refine_ls_R_factor_gt 0.0433
_refine_ls_shift/su_max 0.000
_refine_ls_shift/su_mean 0.000
_refine_ls_structure_factor_coef Fsqd
_refine_ls_weighting_details 'calc w=1/[\s^2^(Fo^2^)+(0.0624P)^2^+0.0702P] where P=(Fo^2^+2Fc^2^)/3'
_refine_ls_weighting_scheme calc
_refine_ls_wR_factor_gt 0.1002
_refine_ls_wR_factor_ref 0.1229
_reflns_number_gt 1585
_reflns_number_total 2680
_reflns_threshold_expression I>2\s(I)
_cod_data_source_file wn2120.cif
_cod_data_source_block I
_cod_original_cell_volume 1316.2(9)
_cod_original_sg_symbol_H-M 'P 21/n'
_cod_database_code 2213053
_cod_database_fobs_code 2213053

loop_
_symmetry_equiv_pos_as_xyz
'x, y, z'
'-x+1/2, y+1/2, -z+1/2'
'-x, -y, -z'
'x-1/2, -y-1/2, z-1/2'

loop_
_atom_site_type_symbol
_atom_site_label
_atom_site_fract_x
_atom_site_fract_y
_atom_site_fract_z
_atom_site_U_iso_or_equiv
_atom_site_adp_type
_atom_site_calc_flag
_atom_site_refinement_flags
_atom_site_occupancy
O O3 0.05453(10) 0.57949(18) 0.11686(8) 0.0544(4) Uani d . 1
O O2 -0.09329(12) 1.19380(19) 0.12514(9) 0.0664(4) Uani d . 1
O O1 -0.05040(13) 1.45473(19) 0.24963(9) 0.0675(4) Uani d . 1
H H1 -0.0521 1.4086 0.2028 0.101 Uiso calc R 1
C C7 -0.10315(13) 1.0530(3) 0.17359(11) 0.0430(4) Uani d . 1
N N1 -0.10493(11) 0.8543(2) 0.15060(9) 0.0467(4) Uani d . 1
H H1A -0.1094 0.7592 0.1859 0.056 Uiso calc R 1
C C1 -0.08403(14) 1.3059(3) 0.29207(12) 0.0472(5) Uani d . 1
C C6 -0.11218(13) 1.1051(2) 0.25798(11) 0.0397(4) Uani d . 1
C C8 -0.09955(15) 0.7921(3) 0.06761(12) 0.0524(5) Uani d . 1
H H8A -0.1358 0.8966 0.0244 0.063 Uiso calc R 1
H H8B -0.1378 0.6613 0.0498 0.063 Uiso calc R 1
C C10 0.15519(15) 0.5161(3) 0.12385(11) 0.0454(5) Uani d . 1
C C11 0.18746(17) 0.3223(3) 0.16240(12) 0.0567(5) Uani d . 1
H H11 0.1416 0.2456 0.1821 0.068 Uiso calc R 1
C C9 0.01241(15) 0.7659(3) 0.06935(12) 0.0515(5) Uani d . 1
H H9A 0.0122 0.7548 0.0107 0.062 Uiso calc R 1
H H9B 0.0561 0.8850 0.0973 0.062 Uiso calc R 1
C C5 -0.14825(15) 0.9634(3) 0.30537(13) 0.0527(5) Uani d . 1
H H5 -0.1683 0.8299 0.2833 0.063 Uiso calc R 1
C C15 0.22394(16) 0.6295(3) 0.09554(12) 0.0557(5) Uani d . 1
H H15 0.2033 0.7592 0.0695 0.067 Uiso calc R 1
C C12 0.28604(18) 0.2440(4) 0.17154(13) 0.0665(6) Uani d . 1
H H12 0.3067 0.1136 0.1969 0.080 Uiso calc R 1
C C3 -0.12445(18) 1.2134(4) 0.41690(14) 0.0690(6) Uani d . 1
H H3 -0.1278 1.2489 0.4705 0.083 Uiso calc R 1
C C4 -0.15488(18) 1.0157(4) 0.38344(14) 0.0682(6) Uani d . 1
H H4 -0.1797 0.9191 0.4139 0.082 Uiso calc R 1
C C14 0.32413(17) 0.5484(4) 0.10622(14) 0.0677(6) Uani d . 1
H H14 0.3712 0.6250 0.0879 0.081 Uiso calc R 1
C C2 -0.08950(16) 1.3570(3) 0.37188(13) 0.0599(5) Uani d . 1
H H2 -0.0693 1.4897 0.3949 0.072 Uiso calc R 1
C C13 0.35451(18) 0.3561(4) 0.14367(14) 0.0733(6) Uani d . 1
H H13 0.4216 0.3022 0.1501 0.088 Uiso calc R 1

loop_
_atom_site_aniso_label
_atom_site_aniso_U_11
_atom_site_aniso_U_22
_atom_site_aniso_U_33
_atom_site_aniso_U_12
_atom_site_aniso_U_13
_atom_site_aniso_U_23
O3 0.0644(9) 0.0446(7) 0.0651(9) 0.0023(6) 0.0366(7) 0.0091(6)
O2 0.1124(12) 0.0417(8) 0.0578(9) -0.0007(7) 0.0461(8) 0.0066(6)
O1 0.1087(12) 0.0378(7) 0.0704(10) -0.0094(7) 0.0499(10) -0.0028(6)
C7 0.0470(10) 0.0373(10) 0.0465(11) 0.0011(8) 0.0190(8) 0.0038(8)
N1 0.0635(9) 0.0339(8) 0.0471(9) -0.0017(7) 0.0252(7) -0.0006(7)
C1 0.0547(11) 0.0401(10) 0.0514(11) 0.0039(8) 0.0246(9) 0.0041(9)
C6 0.0408(10) 0.0360(9) 0.0439(10) 0.0038(7) 0.0172(8) 0.0030(8)
C8 0.0627(12) 0.0475(11) 0.0456(11) -0.0002(9) 0.0179(9) -0.0082(8)
C10 0.0570(12) 0.0462(11) 0.0362(10) -0.0048(9) 0.0206(9) -0.0074(8)
C11 0.0754(14) 0.0531(12) 0.0459(11) 0.0012(10) 0.0270(10) 0.0030(9)
C9 0.0692(13) 0.0419(10) 0.0468(11) -0.0031(9) 0.0252(10) -0.0021(8)
C5 0.0607(12) 0.0448(11) 0.0599(13) -0.0026(9) 0.0307(10) 0.0019(9)
C15 0.0630(13) 0.0552(12) 0.0512(12) -0.0097(10) 0.0232(10) -0.0026(9)
C12 0.0757(15) 0.0723(14) 0.0463(12) 0.0178(12) 0.0156(11) 0.0058(10)
C3 0.0830(15) 0.0820(16) 0.0518(13) 0.0076(13) 0.0361(12) -0.0024(12)
C4 0.0855(16) 0.0680(14) 0.0683(15) -0.0030(11) 0.0486(13) 0.0076(11)
C14 0.0556(14) 0.0914(17) 0.0575(14) -0.0170(12) 0.0220(11) -0.0082(12)
C2 0.0732(14) 0.0546(12) 0.0560(13) 0.0008(10) 0.0281(11) -0.0082(10)
C13 0.0549(13) 0.1031(19) 0.0540(13) 0.0131(13) 0.0101(11) -0.0038(13)

loop_
_atom_type_symbol
_atom_type_description
_atom_type_scat_dispersion_real
_atom_type_scat_dispersion_imag
_atom_type_scat_source
C C 0.0033 0.0016 'International Tables Vol C Tables 4.2.6.8 and 6.1.1.4'
H H 0.0000 0.0000 'International Tables Vol C Tables 4.2.6.8 and 6.1.1.4'
N N 0.0061 0.0033 'International Tables Vol C Tables 4.2.6.8 and 6.1.1.4'
O O 0.0106 0.0060 'International Tables Vol C Tables 4.2.6.8 and 6.1.1.4'

loop_
_geom_angle_atom_site_label_1
_geom_angle_atom_site_label_2
_geom_angle_atom_site_label_3
_geom_angle
C10 O3 C9 118.34(13)
C1 O1 H1 109.5
O2 C7 N1 120.48(16)
O2 C7 C6 120.38(16)
N1 C7 C6 119.14(16)
C7 N1 C8 122.07(15)
C7 N1 H1A 119.0
C8 N1 H1A 119.0
O1 C1 C2 117.90(17)
O1 C1 C6 122.04(16)
C2 C1 C6 120.06(17)
C5 C6 C1 118.03(17)
C5 C6 C7 122.98(16)
C1 C6 C7 118.99(15)
N1 C8 C9 113.68(15)
N1 C8 H8A 108.8
C9 C8 H8A 108.8
N1 C8 H8B 108.8
C9 C8 H8B 108.8
H8A C8 H8B 107.7
O3 C10 C15 124.73(17)
O3 C10 C11 115.86(16)
C15 C10 C11 119.41(19)
C12 C11 C10 120.4(2)
C12 C11 H11 119.8
C10 C11 H11 119.8
O3 C9 C8 107.34(15)
O3 C9 H9A 110.2
C8 C9 H9A 110.2
O3 C9 H9B 110.2
C8 C9 H9B 110.2
H9A C9 H9B 108.5
C4 C5 C6 121.59(18)
C4 C5 H5 119.2
C6 C5 H5 119.2
C10 C15 C14 119.4(2)
C10 C15 H15 120.3
C14 C15 H15 120.3
C11 C12 C13 120.3(2)
C11 C12 H12 119.8
C13 C12 H12 119.8
C2 C3 C4 120.53(19)
C2 C3 H3 119.7
C4 C3 H3 119.7
C5 C4 C3 119.49(19)
C5 C4 H4 120.3
C3 C4 H4 120.3
C13 C14 C15 120.6(2)
C13 C14 H14 119.7
C15 C14 H14 119.7
C3 C2 C1 120.27(19)
C3 C2 H2 119.9
C1 C2 H2 119.9
C12 C13 C14 119.9(2)
C12 C13 H13 120.0
C14 C13 H13 120.0

loop_
_geom_bond_atom_site_label_1
_geom_bond_atom_site_label_2
_geom_bond_distance
O3 C10 1.368(2)
O3 C9 1.427(2)
O2 C7 1.243(2)
O1 C1 1.352(2)
O1 H1 0.8200
C7 N1 1.325(2)
C7 C6 1.479(2)
N1 C8 1.453(2)
N1 H1A 0.8600
C1 C2 1.385(3)
C1 C6 1.400(2)
C6 C5 1.392(2)
C8 C9 1.494(3)
C8 H8A 0.9700
C8 H8B 0.9700
C10 C15 1.377(3)
C10 C11 1.390(3)
C11 C12 1.365(3)
C11 H11 0.9300
C9 H9A 0.9700
C9 H9B 0.9700
C5 C4 1.365(3)
C5 H5 0.9300
C15 C14 1.386(3)
C15 H15 0.9300
C12 C13 1.366(3)
C12 H12 0.9300
C3 C2 1.366(3)
C3 C4 1.382(3)
C3 H3 0.9300
C4 H4 0.9300
C14 C13 1.372(3)
C14 H14 0.9300
C2 H2 0.9300
C13 H13 0.9300

loop_
_geom_hbond_atom_site_label_D
_geom_hbond_atom_site_label_H
_geom_hbond_atom_site_label_A
_geom_hbond_site_symmetry_A
_geom_hbond_distance_DH
_geom_hbond_distance_HA
_geom_hbond_distance_DA
_geom_hbond_angle_DHA
O1 H1 O2 . 0.82 1.82 2.548(2) 146
O1 H1 O3 1_565 0.82 2.59 3.101(2) 122
N1 H1A O1 1_545 0.86 2.22 2.981(2) 148

loop_
_geom_torsion_atom_site_label_1
_geom_torsion_atom_site_label_2
_geom_torsion_atom_site_label_3
_geom_torsion_atom_site_label_4
_geom_torsion
_geom_torsion_publ_flag
O2 C7 N1 C8 -2.3(3) y
C6 C7 N1 C8 178.19(14) y
O1 C1 C6 C5 -178.58(16) y
C2 C1 C6 C5 1.8(3) ?
O1 C1 C6 C7 1.0(3) y
C2 C1 C6 C7 -178.55(16) ?
O2 C7 C6 C5 164.37(17) y
N1 C7 C6 C5 -16.1(3) y
O2 C7 C6 C1 -15.2(3) y
N1 C7 C6 C1 164.30(16) y
C7 N1 C8 C9 88.1(2) y
C9 O3 C10 C15 6.6(2) y
C9 O3 C10 C11 -173.17(15) y
O3 C10 C11 C12 179.28(16) y
C15 C10 C11 C12 -0.5(3) ?
C10 O3 C9 C8 176.88(14) y
N1 C8 C9 O3 72.35(19) y
C1 C6 C5 C4 -0.9(3) ?
C7 C6 C5 C4 179.47(18) ?
O3 C10 C15 C14 -179.95(17) y
C11 C10 C15 C14 -0.2(3) ?
C10 C11 C12 C13 0.6(3) ?
C6 C5 C4 C3 -0.5(3) ?
C2 C3 C4 C5 1.0(3) ?
C10 C15 C14 C13 0.8(3) ?
C4 C3 C2 C1 -0.1(3) ?
O1 C1 C2 C3 179.04(19) y
C6 C1 C2 C3 -1.4(3) ?
C11 C12 C13 C14 0.0(3) ?
C15 C14 C13 C12 -0.7(3) ?

loop_
_cod_related_entry_id
_cod_related_entry_database
_cod_related_entry_code
1 ChemSpider 1711733
